data_8101279
loop_
_publ_author_name
'Sa\&smannshausen, Markus'
'Lutz, Heinz Dieter'
'Zazhogin, Alexandre'

_publ_section_title
;
Crystal structure of bis(dimethylsulfoxide) dinitrato dioxo uranium(VI), 
UO~2~(NO~3~)~2~[(CH~3~)~2~SO]~2~
;
_journal_issue 3
_journal_name_full 'Zeitschrift f\"ur Kristallographie - New Crystal Structures'
_journal_page_first 427
_journal_page_last 428
_journal_volume 215
_journal_year 2000
_chemical_formula_structural 'U O2 (N O3)2 2(C H3)2 S O'
_chemical_formula_sum 'C4 H12 N2 O10 S2 U'
_chemical_formula_weight 550.31
_space_group_IT_number 15
_symmetry_cell_setting monoclinic
_symmetry_space_group_name_Hall '-C 2yc'
_symmetry_space_group_name_H-M 'C 1 2/c 1'
_cell_angle_alpha 90.00
_cell_angle_beta 117.78(4)
_cell_angle_gamma 90.00
_cell_formula_units_Z 4
_cell_length_a 17.781(8)
_cell_length_b 5.974(3)
_cell_length_c 15.361(8)
_cell_measurement_temperature 293(2)
_cell_volume 1443.6(12)
_diffrn_ambient_temperature 293(2)
_exptl_crystal_density_diffrn 2.532
_cod_original_sg_symbol_H-M 'C 2/c'
_cod_database_code 8101279

loop_
_symmetry_equiv_pos_as_xyz
'x, y, z'
'-x, y, -z+1/2'
'x+1/2, y+1/2, z'
'-x+1/2, y+1/2, -z+1/2'
'-x, -y, -z'
'x, -y, z-1/2'
'-x+1/2, -y+1/2, -z'
'x+1/2, -y+1/2, z-1/2'

loop_
_atom_site_aniso_label
_atom_site_aniso_U_11
_atom_site_aniso_U_22
_atom_site_aniso_U_33
_atom_site_aniso_U_23
_atom_site_aniso_U_13
_atom_site_aniso_U_12
U 0.0283(3) 0.0334(3) 0.0241(3) -0.0005(2) 0.0073(2) -0.0031(2)
O1 0.034(3) 0.047(4) 0.055(4) 0.003(4) 0.027(3) -0.006(3)
O2 0.043(4) 0.070(5) 0.034(4) 0.001(4) 0.008(3) 0.012(4)
O3 0.051(4) 0.053(4) 0.038(4) -0.003(4) 0.009(3) 0.013(4)
O4 0.038(4) 0.054(4) 0.032(4) -0.008(3) 0.010(3) -0.008(3)
O5 0.042(5) 0.062(5) 0.074(6) -0.003(5) 0.015(4) 0.017(4)
S 0.0318(11) 0.0499(12) 0.0333(12) -0.0040(12) 0.0113(9) -0.0017(12)
N 0.040(5) 0.036(5) 0.049(6) 0.002(4) 0.015(4) 0.002(4)
C1 0.068(8) 0.043(7) 0.040(7) 0.008(5) -0.013(6) 0.001(6)
C2 0.061(8) 0.051(7) 0.064(8) -0.014(6) 0.021(7) 0.011(5)

loop_
_atom_site_label
_atom_site_type_symbol
_atom_site_fract_x
_atom_site_fract_y
_atom_site_fract_z
_atom_site_U_iso_or_equiv
_atom_site_thermal_displace_type
_atom_site_occupancy
_atom_site_calc_flag
_atom_site_refinement_flags
_atom_site_disorder_group
_atom_site_attached_hydrogens
U U 0.2500 0.2500 0.0000 0.0305(3) Uani 1 d S . 0
O1 O 0.1974(4) 0.0228(12) 0.0184(5) 0.043(2) Uani 1 d . . 0
O2 O 0.1114(4) 0.4438(12) -0.1072(5) 0.053(2) Uani 1 d . . 0
O3 O 0.1589(4) 0.4998(13) 0.0462(5) 0.052(2) Uani 1 d . . 0
O4 O 0.3090(4) 0.3415(14) 0.1681(5) 0.044(2) Uani 1 d . . 0
O5 O 0.0396(5) 0.6518(16) -0.0577(7) 0.064(2) Uani 1 d . . 0
S S 0.38378(15) 0.4983(5) 0.2294(2) 0.0398(6) Uani 1 d . . 0
N N 0.1009(5) 0.5385(13) -0.0406(7) 0.044(2) Uani 1 d . . 0
C1 C 0.4312(8) 0.3723(20) 0.3480(9) 0.066(4) Uani 1 d . . 3
C2 C 0.3345(9) 0.7311(16) 0.2544(11) 0.062(3) Uani 1 d . . 3

loop_
_geom_bond_atom_site_label_1
_geom_bond_atom_site_label_2
_geom_bond_distance
_geom_bond_site_symmetry_2
_geom_bond_publ_flag
U O1 1.744(7) 7 no
U O1 1.744(7) . yes
U O4 2.355(7) 7 no
U O4 2.355(7) . yes
U O2 2.519(7) 7 no
U O2 2.519(7) . yes
U O3 2.536(7) 7 no
U O3 2.536(7) . yes
O2 N 1.257(11) . yes
O3 N 1.269(10) . yes
O4 S 1.538(7) . yes
O5 N 1.204(10) . yes
S C2 1.778(11) . yes
S C1 1.779(12) . yes
